data_7011713
loop_
_publ_author_name
'Katharina Isele'
'Vanessa Broughton'
'Craig J. Matthews'
'Alan F. Williams'
'G\'erald Bernardinelli'
'Patrick Franz'
'Silvio Decurtins'

_publ_section_title
;
 1,2-Bis(2-benzimidazolyl)-1,2-ethanediol, a chiral, tridentate,
 facially coordinating ligand
;
_journal_issue 20
_journal_name_full 'J. Chem. Soc., Dalton Trans.'
_journal_page_first 3899
_journal_page_last 3905
_journal_paper_doi 10.1039/b203229e
_journal_year 2002
_chemical_formula_moiety 'Ni(C18 H17 N4 O2)2 (H2 O)4 (C2 H6 O)'
_chemical_formula_sum 'C38 H48 N8 Ni O9'
_chemical_formula_weight 819.7
_chemical_name_systematic
;
Bis[(S,S)-1,2-bis(1methyl-benzimidazol-2-yl)-1,2-ethanediolate] 
nickel(II)
;
_space_group_IT_number 152
_symmetry_cell_setting trigonal
_symmetry_space_group_name_Hall 'P 31 2"'
_symmetry_space_group_name_H-M 'P 31 2 1'
_audit_conform_dict_name cif_core.dic
_audit_conform_dict_version 2.0.1
_audit_creation_date 2000-03-22
_audit_creation_method from_xtal_archive_file_using_CIFIO
_audit_update_record 2001-04-03
_cell_angle_alpha 90.00000
_cell_angle_beta 90.00000
_cell_angle_gamma 120.0000
_cell_formula_units_Z 3
_cell_length_a 13.1970(5)
_cell_length_b 13.1970(5)
_cell_length_c 21.1154(10)
_cell_measurement_reflns_used 8000
_cell_measurement_temperature 200
_cell_measurement_theta_max 25.9
_cell_measurement_theta_min 2.0
_cell_volume 3184.8(2)
_computing_cell_refinement 'CELL (Stoe & Cie, 1999)'
_computing_data_collection 'EXPOSE (Stoe & Cie, 1999)'
_computing_data_reduction 'XRED (Stoe & Cie, 1999)'
_computing_molecular_graphics xtal_gx3
_computing_publication_material xtal_CIFIO
_computing_structure_refinement xtal_CRYLSQ
_computing_structure_solution Multan_87
_diffrn_detector_area_resol_mean 6
_diffrn_measurement_device_type 'Stoe Ipds'
_diffrn_measurement_method \f
_diffrn_radiation_type MoK\a
_diffrn_radiation_wavelength .71073
_diffrn_reflns_av_R_equivalents .055
_diffrn_reflns_limit_h_max 16
_diffrn_reflns_limit_h_min -16
_diffrn_reflns_limit_k_max 16
_diffrn_reflns_limit_k_min -16
_diffrn_reflns_limit_l_max 25
_diffrn_reflns_limit_l_min -25
_diffrn_reflns_number .353730+05
_diffrn_reflns_theta_max 25.9
_diffrn_standards_decay_% 0
_exptl_absorpt_coefficient_mu 0.52
_exptl_absorpt_correction_T_max .9474
_exptl_absorpt_correction_T_min .8971
_exptl_absorpt_correction_type numerical
_exptl_absorpt_process_details 'XRED; Stoe & Cie, 1999'
_exptl_crystal_colour blue
_exptl_crystal_density_diffrn 1.31
_exptl_crystal_density_meas ?
_exptl_crystal_description prism
_exptl_crystal_size_max .26
_exptl_crystal_size_mid .18
_exptl_crystal_size_min .16
_refine_diff_density_max .563
_refine_diff_density_min -.728
_refine_ls_abs_structure_details Flack_xabs_refined
_refine_ls_abs_structure_Flack -.02(3)
_refine_ls_extinction_method none
_refine_ls_goodness_of_fit_ref 2.74
_refine_ls_number_parameters 259
_refine_ls_number_reflns 2742
_refine_ls_R_factor_gt .046
_refine_ls_shift/su_max .009
_refine_ls_structure_factor_coef F
_refine_ls_weighting_details \w=1/[\s^2^(Fo)+0.0003(Fo^2^)]
_refine_ls_weighting_scheme calc
_refine_ls_wR_factor_ref .055
_reflns_number_gt 2742
_reflns_number_total 4129
_reflns_threshold_expression 'refl observed if Fo > 4.0 \s(Fo)'
_cod_data_source_file b203229e.txt
_cod_data_source_block SELE
_cod_depositor_comments
;
The following automatic conversions were performed:

'_exptl_crystal_density_meas' value 'not_measured' was changed to '?'
- the value is perceived as not measured.

Automatic conversion script
Id: cif_fix_values 3008 2015-01-20 13:52:24Z robertas 
;
_cod_original_cell_volume 3184.8(3)
_cod_original_formula_sum 'C38 H48 N8 O9 Ni'
_cod_database_code 7011713

loop_
_symmetry_equiv_pos_as_xyz
+x,+y,+z
-y,+x-y,1/3+z
+y,+x,-z
-x+y,-x,2/3+z
-x,-x+y,1/3-z
+x-y,-y,2/3-z

loop_
_atom_site_label
_atom_site_fract_x
_atom_site_fract_y
_atom_site_fract_z
_atom_site_U_iso_or_equiv
_atom_site_occupancy
_atom_site_adp_type
Ni .25963(9) .25963(9) .00000 .0331(4) 1.00000 Uani
O1 .1950(5) .1111(4) -.0585(3) .044(3) 1.00000 Uani
O2 .3410(6) .2390(6) -.2090(3) .062(4) 1.00000 Uani
N1 .1867(6) .3088(6) -.0723(3) .038(4) 1.00000 Uani
N2 .1220(6) .2713(6) -.1714(3) .048(4) 1.00000 Uani
N3 .4173(6) .3109(6) -.0515(3) .037(3) 1.00000 Uani
N4 .5367(7) .2944(7) -.1206(4) .053(4) 1.00000 Uani
C1 .1383(7) .3787(7) -.0865(4) .036(4) 1.00000 Uani
C2 .1214(7) .4552(7) -.0495(4) .044(4) 1.00000 Uani
C3 .0629(7) .5075(7) -.0771(5) .051(5) 1.00000 Uani
C4 .0233(8) .4845(8) -.1400(5) .054(5) 1.00000 Uani
C5 .0399(7) .4079(8) -.1776(4) .052(5) 1.00000 Uani
C6 .0966(7) .3556(7) -.1487(4) .046(4) 1.00000 Uani
C7 .1745(7) .2458(6) -.1235(4) .040(4) 1.00000 Uani
C8 .0883(9) .2174(9) -.2349(4) .064(5) 1.00000 Uani
C9 .2045(8) .1497(6) -.1211(4) .045(4) 1.00000 Uani
C10 .3251(8) .1855(7) -.1490(4) .048(5) 1.00000 Uani
C11 .4256(7) .2665(7) -.1062(4) .042(4) 1.00000 Uani
C12 .5325(7) .3743(6) -.0290(4) .039(4) 1.00000 Uani
C13 .5768(7) .4363(7) .0286(4) .043(4) 1.00000 Uani
C14 .6970(7) .4892(8) .0376(4) .054(5) 1.00000 Uani
C15 .7708(8) .4802(9) -.0067(6) .069(6) 1.00000 Uani
C16 .7290(9) .4189(11) -.0618(6) .071(7) 1.00000 Uani
C17 .6079(8) .3643(8) -.0716(5) .048(5) 1.00000 Uani
C18 .5800(11) .2620(10) -.1772(5) .075(7) 1.00000 Uani
O01 .0640(7) .2953(8) .2871(4) .110(5) 1.00000 Uani
O02 .0098(13) -.0249(12) .0133(9) .111(6) .50000 Uiso
O03 .551(3) .551(3) .4306(14) .184(11) .50000 Uiso
O1a .232(4) .381(4) .3942(18) .288(19) .50000 Uiso
C1a .141(4) .258(5) .380(2) .099(15) .25000 Uiso
C1a' .235(5) .275(5) .393(3) .14(3) .25000 Uiso
C2a .146(4) .192(4) .432(2) .197(17) .50000 Uiso
H02 .320(8) .186(8) -.235(4) .05000 1.00000 Uiso
H2 .15186 .47374 -.00076 .05000 1.00000 Uiso
H3 .04837 .56848 -.04896 .05000 1.00000 Uiso
H4 -.02216 .52729 -.15981 .05000 1.00000 Uiso
H5 .01226 .38976 -.22724 .05000 1.00000 Uiso
H81 -.00806 .15792 -.23655 .05000 1.00000 Uiso
H82 .11250 .28397 -.27049 .05000 1.00000 Uiso
H83 .13011 .16677 -.24411 .05000 1.00000 Uiso
H9 .14390 .07697 -.15114 .05000 1.00000 Uiso
H10 .32554 .10389 -.15385 .05000 1.00000 Uiso
H13 .51954 .44118 .06409 .05000 1.00000 Uiso
H14 .73473 .53899 .08069 .05000 1.00000 Uiso
H15 .86420 .52311 .00305 .05000 1.00000 Uiso
H16 .78651 .41037 -.09610 .05000 1.00000 Uiso
H181 .62306 .33820 -.20861 .05000 1.00000 Uiso
H182 .64204 .23698 -.16286 .05000 1.00000 Uiso
H183 .50746 .19050 -.20186 .05000 1.00000 Uiso
H1a1 .05477 .24665 .37719 .05000 .25000 Uiso
H1a2 .16198 .22554 .33772 .05000 .25000 Uiso
H1a1' .21619 .23748 .34534 .05000 .25000 Uiso
H1a2' .31804 .28655 .40909 .05000 .25000 Uiso
H2a1 .23080 .19750 .43865 .05000 .25000 Uiso
H2a2 .12359 .21860 .47812 .05000 .25000 Uiso
H2a3 .07850 .09879 .42414 .05000 .25000 Uiso
H2a1' .16119 .22297 .48267 .05000 .25000 Uiso
H2a2' .05933 .17390 .41892 .05000 .25000 Uiso
H2a3' .14568 .10705 .43298 .05000 .25000 Uiso

loop_
_atom_site_aniso_label
_atom_site_aniso_U_11
_atom_site_aniso_U_22
_atom_site_aniso_U_33
_atom_site_aniso_U_12
_atom_site_aniso_U_13
_atom_site_aniso_U_23
Ni .0331(5) .0331(5) .0299(6) .0142(7) .0023(4) -.0023(4)
O1 .053(4) .034(3) .033(3) .014(3) .000(3) -.001(3)
O2 .095(5) .049(4) .032(3) .028(4) .004(4) -.007(3)
N1 .042(4) .036(4) .031(4) .017(3) -.004(3) -.004(3)
N2 .057(5) .044(4) .031(4) .017(4) -.009(4) -.006(3)
N3 .041(4) .035(4) .034(3) .018(3) .010(4) .001(3)
N4 .061(5) .066(5) .049(5) .044(4) .024(4) .006(4)
C1 .035(4) .034(4) .035(4) .014(4) .003(4) .005(4)
C2 .042(5) .046(5) .041(5) .018(4) .008(4) .010(4)
C3 .037(5) .046(5) .066(6) .019(4) .010(4) .013(4)
C4 .039(5) .061(6) .060(6) .024(4) -.000(5) .015(5)
C5 .042(5) .053(6) .047(6) .013(5) -.005(4) .013(5)
C6 .044(5) .044(5) .039(5) .013(4) -.005(4) .008(4)
C7 .046(5) .036(5) .030(4) .015(4) -.006(4) -.005(4)
C8 .083(7) .061(6) .041(5) .030(6) -.013(5) -.010(5)
C9 .057(6) .030(4) .034(5) .013(5) -.000(5) -.005(4)
C10 .077(7) .037(5) .032(4) .029(5) .011(5) -.001(4)
C11 .059(6) .035(5) .039(5) .028(5) .012(4) .009(4)
C12 .041(5) .035(5) .048(5) .024(4) .010(4) .007(4)
C13 .045(5) .037(5) .047(5) .022(4) .005(4) .004(4)
C14 .046(5) .060(6) .059(6) .029(5) -.004(4) .001(5)
C15 .041(5) .081(7) .086(8) .031(5) .002(6) .022(6)
C16 .052(6) .101(9) .080(8) .053(6) .018(6) .019(7)
C17 .053(5) .054(6) .048(5) .035(5) .011(5) .007(5)
C18 .113(9) .100(9) .044(6) .077(7) .022(6) .006(5)
O01 .087(6) .101(6) .077(6) -.002(5) .049(5) -.034(5)

loop_
_atom_type_symbol
_atom_type_scat_source
_atom_type_scat_dispersion_real
_atom_type_scat_dispersion_imag
C Int._Tables_Vol_IV_Tables_2.2B_and_2.3.1 .002 .002
H Int._Tables_Vol_IV_Tables_2.2B_and_2.3.1 0 0
O Int._Tables_Vol_IV_Tables_2.2B_and_2.3.1 .008 .006
N Int._Tables_Vol_IV_Tables_2.2B_and_2.3.1 .004 .003
Ni Int._Tables_Vol_IV_Tables_2.2B_and_2.3.1 .285 1.113

loop_
_geom_angle_atom_site_label_1
_geom_angle_atom_site_label_2
_geom_angle_atom_site_label_3
_geom_angle_site_symmetry_1
_geom_angle_site_symmetry_2
_geom_angle_site_symmetry_3
_geom_angle
O1 Ni N1 . . . 79.8(3)
O1 Ni N3 . . . 82.7(3)
O1 Ni O1 . . 3 96.1(2)
O1 Ni N1 . . 3 94.3(3)
O1 Ni N3 . . 3 172.0(3)
N1 Ni N3 . . . 93.3(3)
N1 Ni O1 . . 3 94.3(3)
N1 Ni N1 . . 3 171.3(2)
N1 Ni N3 . . 3 92.3(3)
N3 Ni O1 . . 3 172.0(3)
N3 Ni N1 . . 3 92.3(3)
N3 Ni N3 . . 3 99.6(3)
O1 Ni N1 3 . 3 79.8(3)
O1 Ni N3 3 . 3 82.7(3)
N1 Ni N3 3 . 3 93.3(3)
Ni O1 C9 . . . 107.1(4)
C10 O2 H02 . . . 106(6)
Ni N1 C1 . . . 143.5(5)
Ni N1 C7 . . . 109.6(7)
C1 N1 C7 . . . 106.8(7)
C6 N2 C7 . . . 107.2(7)
C6 N2 C8 . . . 124.1(9)
C7 N2 C8 . . . 128.6(9)
Ni N3 C11 . . . 125.9(5)
Ni N3 C12 . . . 127.6(5)
C11 N3 C12 . . . 104.8(7)
C11 N4 C17 . . . 107.1(8)
C11 N4 C18 . . . 128.6(7)
C17 N4 C18 . . . 124.2(8)
N1 C1 C2 . . . 131.2(7)
N1 C1 C6 . . . 108.6(8)
C2 C1 C6 . . . 120.1(10)
C1 C2 C3 . . . 117.2(8)
C1 C2 H2 . . . 121.5(10)
C3 C2 H2 . . . 121.3(9)
C2 C3 C4 . . . 121.8(10)
C2 C3 H3 . . . 118.8(8)
C4 C3 H3 . . . 119.4(10)
C3 C4 C5 . . . 121.5(11)
C3 C4 H4 . . . 119.5(10)
C5 C4 H4 . . . 119.1(9)
C4 C5 C6 . . . 115.6(8)
C4 C5 H5 . . . 123.4(11)
C6 C5 H5 . . . 121.0(10)
N2 C6 C1 . . . 105.8(9)
N2 C6 C5 . . . 130.4(8)
C1 C6 C5 . . . 123.8(10)
N1 C7 N2 . . . 111.7(9)
N1 C7 C9 . . . 120.0(8)
N2 C7 C9 . . . 127.9(7)
N2 C8 H81 . . . 109.3(8)
N2 C8 H82 . . . 110.2(8)
N2 C8 H83 . . . 109.8(9)
H81 C8 H82 . . . 108.8(10)
H81 C8 H83 . . . 108.5(8)
H82 C8 H83 . . . 110.2(9)
O1 C9 C7 . . . 109.0(7)
O1 C9 C10 . . . 111.4(8)
O1 C9 H9 . . . 109.6(6)
C7 C9 C10 . . . 113.4(6)
C7 C9 H9 . . . 109.6(8)
C10 C9 H9 . . . 103.7(7)
O2 C10 C9 . . . 111.8(9)
O2 C10 C11 . . . 108.8(6)
O2 C10 H10 . . . 109.8(7)
C9 C10 C11 . . . 113.3(7)
C9 C10 H10 . . . 104.5(6)
C11 C10 H10 . . . 108.5(9)
N3 C11 N4 . . . 113.1(7)
N3 C11 C10 . . . 126.5(8)
N4 C11 C10 . . . 120.3(8)
N3 C12 C13 . . . 130.3(8)
N3 C12 C17 . . . 109.7(7)
C13 C12 C17 . . . 119.9(8)
C12 C13 C14 . . . 116.5(8)
C12 C13 H13 . . . 121.7(7)
C14 C13 H13 . . . 121.8(7)
C13 C14 C15 . . . 122.3(8)
C13 C14 H14 . . . 118.8(9)
C15 C14 H14 . . . 118.9(8)
C14 C15 C16 . . . 121.9(9)
C14 C15 H15 . . . 119.0(10)
C16 C15 H15 . . . 119.1(11)
C15 C16 C17 . . . 116.7(11)
C15 C16 H16 . . . 122.0(9)
C17 C16 H16 . . . 121.2(10)
N4 C17 C12 . . . 105.3(8)
N4 C17 C16 . . . 132.1(10)
C12 C17 C16 . . . 122.6(9)
N4 C18 H181 . . . 108.8(11)
N4 C18 H182 . . . 109.1(9)
N4 C18 H183 . . . 109.9(10)
H181 C18 H182 . . . 109.2(11)
H181 C18 H183 . . . 109.6(10)
H182 C18 H183 . . . 110.3(12)
O1a C1a C2a . . . 104(4)
O1a C1a' C2a . . . 110(6)

loop_
_geom_bond_atom_site_label_1
_geom_bond_atom_site_label_2
_geom_bond_site_symmetry_1
_geom_bond_site_symmetry_2
_geom_bond_distance
Ni O1 . . 2.103(5)
Ni N1 . . 2.075(8)
Ni N3 . . 2.136(7)
Ni O1 . 3 2.103(5)
Ni N1 . 3 2.075(8)
Ni N3 . 3 2.136(7)
O1 C9 . . 1.400(9)
O2 C10 . . 1.414(10)
O2 H02 . . .82(9)
N1 C1 . . 1.392(13)
N1 C7 . . 1.322(10)
N2 C6 . . 1.397(14)
N2 C7 . . 1.360(12)
N2 C8 . . 1.477(11)
N3 C11 . . 1.324(10)
N3 C12 . . 1.401(10)
N4 C11 . . 1.356(13)
N4 C17 . . 1.390(10)
N4 C18 . . 1.477(15)
C1 C2 . . 1.381(13)
C1 C6 . . 1.397(11)
C2 C3 . . 1.394(15)
C2 H2 . . 1.087(8)
C3 C4 . . 1.404(13)
C3 H3 . . 1.092(10)
C4 C5 . . 1.385(16)
C4 H4 . . 1.092(12)
C5 C6 . . 1.389(16)
C5 H5 . . 1.096(9)
C7 C9 . . 1.507(14)
C8 H81 . . 1.112(9)
C8 H82 . . 1.077(10)
C8 H83 . . 1.076(14)
C9 C10 . . 1.534(14)
C9 H9 . . 1.094(7)
C10 C11 . . 1.518(10)
C10 H10 . . 1.085(10)
C12 C13 . . 1.417(10)
C12 C17 . . 1.397(14)
C13 C14 . . 1.389(12)
C13 H13 . . 1.090(9)
C14 C15 . . 1.397(16)
C14 H14 . . 1.087(9)
C15 C16 . . 1.365(16)
C15 H15 . . 1.089(9)
C16 C17 . . 1.402(13)
C16 H16 . . 1.095(13)
C18 H181 . . 1.097(11)
C18 H182 . . 1.068(16)
C18 H183 . . 1.084(10)
O1a C1a . . 1.49(6)
O1a C1a' . . 1.42(9)
C1a C2a . . 1.42(7)
C1a' C2a . . 1.39(7)

loop_
_geom_torsion_atom_site_label_1
_geom_torsion_atom_site_label_2
_geom_torsion_atom_site_label_3
_geom_torsion_atom_site_label_4
_geom_torsion_site_symmetry_1
_geom_torsion_site_symmetry_2
_geom_torsion_site_symmetry_3
_geom_torsion_site_symmetry_4
_geom_torsion
N1 Ni O1 C9 . . . . 33.3(6)
N3 Ni O1 C9 . . . . -61.4(6)
O1 Ni O1 C9 3 . . . 126.6(6)
N1 Ni O1 C9 3 . . . -153.2(6)
N3 Ni O1 C9 3 . . . 45.9(17)
O1 Ni N1 C1 . . . . 154.1(8)
O1 Ni N1 C7 . . . . -20.1(5)
N3 Ni N1 C1 . . . . -123.9(7)
N3 Ni N1 C7 . . . . 61.9(5)
O1 Ni N1 C1 3 . . . 58.7(8)
O1 Ni N1 C7 3 . . . -115.5(5)
N1 Ni N1 C1 3 . . . 106(2)
N1 Ni N1 C7 3 . . . -68(3)
N3 Ni N1 C1 3 . . . -24.2(8)
N3 Ni N1 C7 3 . . . 161.7(5)
O1 Ni N3 C11 . . . . 17.6(8)
O1 Ni N3 C12 . . . . -145.4(8)
N1 Ni N3 C11 . . . . -61.7(8)
N1 Ni N3 C12 . . . . 135.3(8)
O1 Ni N3 C11 3 . . . 99.2(15)
O1 Ni N3 C12 3 . . . -63.8(18)
N1 Ni N3 C11 3 . . . 111.7(8)
N1 Ni N3 C12 3 . . . -51.4(8)
N3 Ni N3 C11 3 . . . -154.6(8)
N3 Ni N3 C12 3 . . . 42.4(8)
Ni O1 C9 C7 . . . . -38.7(7)
Ni O1 C9 C10 . . . . 87.2(7)
Ni O1 C9 H9 . . . . -158.5(7)
H02 O2 C10 C9 . . . . -92(8)
H02 O2 C10 C11 . . . . 142(8)
H02 O2 C10 H10 . . . . 23(8)
Ni N1 C1 C2 . . . . 1.4(12)
Ni N1 C1 C6 . . . . -174.4(6)
C7 N1 C1 C2 . . . . 175.6(7)
C7 N1 C1 C6 . . . . -.2(7)
Ni N1 C7 N2 . . . . 177.2(5)
Ni N1 C7 C9 . . . . 4.0(8)
C1 N1 C7 N2 . . . . .8(8)
C1 N1 C7 C9 . . . . -172.3(6)
C7 N2 C6 C1 . . . . 1.0(7)
C7 N2 C6 C5 . . . . -177.5(8)
C8 N2 C6 C1 . . . . 177.2(7)
C8 N2 C6 C5 . . . . -1.2(12)
C6 N2 C7 N1 . . . . -1.2(8)
C6 N2 C7 C9 . . . . 171.3(7)
C8 N2 C7 N1 . . . . -177.2(7)
C8 N2 C7 C9 . . . . -4.7(12)
C6 N2 C8 H81 . . . . -70.8(11)
C6 N2 C8 H82 . . . . 48.8(12)
C6 N2 C8 H83 . . . . 170.3(6)
C7 N2 C8 H81 . . . . 104.7(11)
C7 N2 C8 H82 . . . . -135.8(9)
C7 N2 C8 H83 . . . . -14.2(11)
Ni N3 C11 N4 . . . . -165.2(6)
Ni N3 C11 C10 . . . . 10.9(13)
C12 N3 C11 N4 . . . . 1.0(10)
C12 N3 C11 C10 . . . . 177.1(9)
Ni N3 C12 C13 . . . . -11.1(14)
Ni N3 C12 C17 . . . . 165.0(7)
C11 N3 C12 C13 . . . . -177.0(9)
C11 N3 C12 C17 . . . . -.8(10)
C17 N4 C11 N3 . . . . -.8(11)
C17 N4 C11 C10 . . . . -177.2(8)
C18 N4 C11 N3 . . . . -179.5(10)
C18 N4 C11 C10 . . . . 4.2(15)
C11 N4 C17 C12 . . . . .2(10)
C11 N4 C17 C16 . . . . -179.2(12)
C18 N4 C17 C12 . . . . 178.9(9)
C18 N4 C17 C16 . . . . -.5(18)
C11 N4 C18 H181 . . . . 103.9(11)
C11 N4 C18 H182 . . . . -137.0(10)
C11 N4 C18 H183 . . . . -16.0(17)
C17 N4 C18 H181 . . . . -74.5(14)
C17 N4 C18 H182 . . . . 44.5(13)
C17 N4 C18 H183 . . . . 165.5(10)
N1 C1 C2 C3 . . . . -176.0(7)
N1 C1 C2 H2 . . . . 3.7(11)
C6 C1 C2 C3 . . . . -.6(10)
C6 C1 C2 H2 . . . . 179.1(6)
N1 C1 C6 N2 . . . . -.5(8)
N1 C1 C6 C5 . . . . 178.1(7)
C2 C1 C6 N2 . . . . -176.8(6)
C2 C1 C6 C5 . . . . 1.7(11)
C1 C2 C3 C4 . . . . -.5(10)
C1 C2 C3 H3 . . . . -179.9(6)
H2 C2 C3 C4 . . . . 179.9(7)
H2 C2 C3 H3 . . . . .4(10)
C2 C3 C4 C5 . . . . .5(11)
C2 C3 C4 H4 . . . . 180.0(7)
H3 C3 C4 C5 . . . . 179.9(7)
H3 C3 C4 H4 . . . . -.6(11)
C3 C4 C5 C6 . . . . .6(11)
C3 C4 C5 H5 . . . . -178.3(7)
H4 C4 C5 C6 . . . . -178.9(7)
H4 C4 C5 H5 . . . . 2.1(12)
C4 C5 C6 N2 . . . . 176.5(7)
C4 C5 C6 C1 . . . . -1.7(11)
H5 C5 C6 N2 . . . . -4.6(12)
H5 C5 C6 C1 . . . . 177.2(7)
N1 C7 C9 O1 . . . . 24.5(9)
N1 C7 C9 C10 . . . . -100.2(8)
N1 C7 C9 H9 . . . . 144.4(7)
N2 C7 C9 O1 . . . . -147.4(7)
N2 C7 C9 C10 . . . . 87.8(9)
N2 C7 C9 H9 . . . . -27.5(10)
O1 C9 C10 O2 . . . . -172.2(6)
O1 C9 C10 C11 . . . . -48.8(10)
O1 C9 C10 H10 . . . . 69.2(8)
C7 C9 C10 O2 . . . . -48.8(8)
C7 C9 C10 C11 . . . . 74.6(9)
C7 C9 C10 H10 . . . . -167.5(6)
H9 C9 C10 O2 . . . . 70.0(9)
H9 C9 C10 C11 . . . . -166.6(8)
H9 C9 C10 H10 . . . . -48.7(9)
O2 C10 C11 N3 . . . . 121.1(10)
O2 C10 C11 N4 . . . . -63.1(12)
C9 C10 C11 N3 . . . . -3.9(13)
C9 C10 C11 N4 . . . . 171.9(8)
H10 C10 C11 N3 . . . . -119.4(10)
H10 C10 C11 N4 . . . . 56.4(10)
N3 C12 C13 C14 . . . . 178.8(9)
N3 C12 C13 H13 . . . . -.5(15)
C17 C12 C13 C14 . . . . 3.0(13)
C17 C12 C13 H13 . . . . -176.2(9)
N3 C12 C17 N4 . . . . .4(10)
N3 C12 C17 C16 . . . . 179.9(10)
C13 C12 C17 N4 . . . . 177.0(8)
C13 C12 C17 C16 . . . . -3.5(15)
C12 C13 C14 C15 . . . . -1.4(15)
C12 C13 C14 H14 . . . . 178.8(9)
H13 C13 C14 C15 . . . . 177.8(10)
H13 C13 C14 H14 . . . . -1.9(15)
C13 C14 C15 C16 . . . . .2(18)
C13 C14 C15 H15 . . . . -179.6(10)
H14 C14 C15 C16 . . . . 179.9(11)
H14 C14 C15 H15 . . . . .1(17)
C14 C15 C16 C17 . . . . -.5(19)
C14 C15 C16 H16 . . . . -178.8(12)
H15 C15 C16 C17 . . . . 179.3(11)
H15 C15 C16 H16 . . . . 1(2)
C15 C16 C17 N4 . . . . -178.5(11)
C15 C16 C17 C12 . . . . 2.2(18)
H16 C16 C17 N4 . . . . 0(3)
H16 C16 C17 C12 . . . . -179.5(11)
